data_9015090
loop_
_publ_author_name
'Grice, J. D.'
'Ercit, T. S.'

_publ_section_title
;
 Ordering of Fe and Mg in the tourmaline crystal structure: The correct formula
 Sample: Elbaite 55224
;
_journal_name_full 'Neues Jahrbuch fur Mineralogie, Abhandlungen'
_journal_page_first 245
_journal_page_last 266
_journal_volume 165
_journal_year 1993
_chemical_compound_source 'Minas Gerais, Brazil'
_chemical_formula_sum 'Al7.53 B3.18 Ca0.03 F0.63 Fe0.03 H3.33 Li1.02 Mn0.39 Na0.66 O30.36 Si5.82'
_chemical_name_mineral Fluor-elbaite
_space_group_IT_number 160
_symmetry_space_group_name_Hall 'R 3 -2"'
_symmetry_space_group_name_H-M 'R 3 m :H'
_cell_angle_alpha 90
_cell_angle_beta 90
_cell_angle_gamma 120
_cell_formula_units_Z 3
_cell_length_a 15.846
_cell_length_b 15.846
_cell_length_c 7.119
_cell_volume 1548.064
_database_code_amcsd 0018794
_exptl_crystal_density_diffrn 3.053
_cod_original_sg_symbol_H-M 'R 3 m'
_cod_original_formula_sum 'Na.66 Ca.03 Al7.53 Li1.02 Mn.39 Fe.03 Si5.82 B3.18 F.63 O30.36 H3.33'
_cod_database_code 9015090

loop_
_space_group_symop_operation_xyz
x,y,z
2/3+x,1/3+y,1/3+z
1/3+x,2/3+y,2/3+z
x,x-y,z
2/3+x,1/3+x-y,1/3+z
1/3+x,2/3+x-y,2/3+z
-y,-x,z
2/3-y,1/3-x,1/3+z
1/3-y,2/3-x,2/3+z
-x+y,y,z
2/3-x+y,1/3+y,1/3+z
1/3-x+y,2/3+y,2/3+z
-y,x-y,z
2/3-y,1/3+x-y,1/3+z
1/3-y,2/3+x-y,2/3+z
-x+y,-x,z
2/3-x+y,1/3-x,1/3+z
1/3-x+y,2/3-x,2/3+z

loop_
_atom_site_label
_atom_site_fract_x
_atom_site_fract_y
_atom_site_fract_z
_atom_site_occupancy
_atom_site_U_iso_or_equiv
_atom_site_type_symbol
_atom_site_attached_hydrogens
NaX 0.00000 0.00000 0.23390 0.66000 0.02520 Na 0
CaX 0.00000 0.00000 0.23390 0.03000 0.02520 Ca 0
AlY 0.93857 0.06143 0.62980 0.51000 0.00960 Al 0
LiY 0.93857 0.06143 0.62980 0.34000 0.00960 Li 0
MnY 0.93857 0.06143 0.62980 0.13000 0.00960 Mn 0
FeY 0.93857 0.06143 0.62980 0.01000 0.00960 Fe 0
AlZ 0.29710 0.26043 0.61060 1.00000 0.00650 Al 0
SiT 0.19196 0.18989 0.00000 0.97000 0.00540 Si 0
BT 0.19196 0.18989 0.00000 0.03000 0.00540 B 0
B 0.10930 0.89070 0.45410 1.00000 0.00740 B 0
F1 -0.00950 0.00950 0.78180 0.21000 0.00740 F 0
O-H1 -0.00950 0.00950 0.78180 0.11000 0.00740 O 1
O1 -0.00950 0.00950 0.78180 0.01000 0.00740 O 0
O2 0.06088 0.93912 0.48560 1.00000 0.01710 O 0
O3 0.26680 0.13340 0.50950 1.00000 0.01240 O 0
O4 0.09335 0.18670 0.07110 1.00000 0.00930 O 0
O5 0.18708 0.09354 0.09410 1.00000 0.00980 O 0
O6 0.19650 0.18620 0.77420 1.00000 0.00830 O 0
O7 0.28620 0.28600 0.07890 1.00000 0.00740 O 0
O8 0.20970 0.27030 0.44010 1.00000 0.00870 O 0
H3 0.26600 0.13300 0.41700 1.00000 0.00200 H 0

loop_
_cod_changelog_entry_id
_cod_changelog_entry_author
_cod_changelog_entry_date
_cod_changelog_entry_text
1
;cod-tools version 3.8.0
Id: cif_guess_AMCSD_atom_types 9574 2023-05-10 09:00:05Z saulius
;
2023-05-10T18:55:46+03:00
;Derived atom types and hydrogen counts
from atom names that follow the AMCSD naming convention
(Wat == water, O-H == hydroxyl).
;

loop_
_cod_related_entry_id
_cod_related_entry_database
_cod_related_entry_code
1 AMCSD 0018794
